data_7007811
loop_
_publ_author_name
'Kohl, Stephan W.'
'Heinemann, Frank W.'
'Hummert, Markus'
'Bauer, Walter'
'Grohmann, Andreas'

_publ_section_title
;
 Solvent dependent reactivity: solvent activation vs. solvent
 coordination in alkylphosphane iron complexes.
;
_journal_issue 47
_journal_name_full 'Dalton transactions (Cambridge, England : 2003)'
_journal_page_first 5583
_journal_page_last 5592
_journal_paper_doi 10.1039/b610792c
_journal_year 2006
_chemical_formula_sum 'C23 H47 B2 F8 Fe N O P4'
_chemical_formula_weight 706.97
_chemical_name_systematic
;
?
;
_space_group_IT_number 19
_symmetry_cell_setting orthorhombic
_symmetry_space_group_name_Hall 'P 2ac 2ab'
_symmetry_space_group_name_H-M 'P 21 21 21'
_atom_sites_solution_hydrogens geom
_atom_sites_solution_primary direct
_atom_sites_solution_secondary difmap
_audit_creation_method SHELXL-97
_cell_angle_alpha 90.00
_cell_angle_beta 90.00
_cell_angle_gamma 90.00
_cell_formula_units_Z 4
_cell_length_a 10.9275(9)
_cell_length_b 12.1691(19)
_cell_length_c 23.218(4)
_cell_measurement_reflns_used 6962
_cell_measurement_temperature 150(2)
_cell_measurement_theta_max 28.7010
_cell_measurement_theta_min 3.0529
_cell_volume 3087.5(8)
_computing_cell_refinement
;
CrysAlis RED, Oxford Diffraction Ltd.,
Version 1.171.29.10 (release 13-04-2006 CrysAlis171 .NET)
(compiled Apr 13 2006,12:24:59)
;
_computing_data_collection
;
CrysAlis CCD, Oxford Diffraction Ltd.,
Version 1.171.29.10 (release 13-04-2006 CrysAlis171 .NET)
(compiled Apr 13 2006,12:24:59)
;
_computing_data_reduction
;
CrysAlis RED, Oxford Diffraction Ltd.,
Version 1.171.29.10 (release 13-04-2006 CrysAlis171 .NET)
(compiled Apr 13 2006,12:24:59)
;
_computing_structure_refinement 'SHELXL-97 (Sheldrick, 1997)'
_computing_structure_solution 'SHELXS-97 (Sheldrick, 1990)'
_diffrn_ambient_temperature 150(2)
_diffrn_measured_fraction_theta_full 0.880
_diffrn_measured_fraction_theta_max 0.880
_diffrn_measurement_device_type 'Oxford Diffraction Xcalibur S Sapphire'
_diffrn_measurement_method \w
_diffrn_orient_matrix_UB_11 -0.0101034138
_diffrn_orient_matrix_UB_12 -0.0507775276
_diffrn_orient_matrix_UB_13 0.0143099676
_diffrn_orient_matrix_UB_21 -0.0239084982
_diffrn_orient_matrix_UB_22 0.0286448995
_diffrn_orient_matrix_UB_23 0.0241294118
_diffrn_orient_matrix_UB_31 -0.0595089541
_diffrn_orient_matrix_UB_32 -0.0029481511
_diffrn_orient_matrix_UB_33 -0.0121051444
_diffrn_radiation_monochromator graphite
_diffrn_radiation_source 'Enhance (Mo) X-ray Source'
_diffrn_radiation_type MoK\a
_diffrn_radiation_wavelength 0.71073
_diffrn_reflns_av_R_equivalents 0.0371
_diffrn_reflns_av_sigmaI/netI 0.0733
_diffrn_reflns_limit_h_max 14
_diffrn_reflns_limit_h_min -14
_diffrn_reflns_limit_k_max 16
_diffrn_reflns_limit_k_min -16
_diffrn_reflns_limit_l_max 29
_diffrn_reflns_limit_l_min -17
_diffrn_reflns_number 14703
_diffrn_reflns_theta_full 28.80
_diffrn_reflns_theta_max 28.80
_diffrn_reflns_theta_min 3.06
_exptl_absorpt_coefficient_mu 0.765
_exptl_absorpt_correction_T_max 0.9414
_exptl_absorpt_correction_T_min 0.8939
_exptl_absorpt_correction_type multi-scan
_exptl_absorpt_process_details
;
CrysAlis RED, Oxford Diffraction Ltd.,
Version 1.171.29.10 (release 13-04-2006 CrysAlis171 .NET)
(compiled Apr 13 2006,12:24:59)
Empirical absorption correction using spherical harmonics,
implemented in SCALE3 ABSPACK scaling algorithm.
;
_exptl_crystal_colour red
_exptl_crystal_density_diffrn 1.521
_exptl_crystal_density_method 'not measured'
_exptl_crystal_description block
_exptl_crystal_F_000 1472
_exptl_crystal_size_max 0.15
_exptl_crystal_size_mid 0.10
_exptl_crystal_size_min 0.08
_refine_diff_density_max 0.671
_refine_diff_density_min -0.468
_refine_diff_density_rms 0.071
_refine_ls_abs_structure_details 'Flack H D (1983), Acta Cryst. A39, 876-881'
_refine_ls_abs_structure_Flack 0.038(19)
_refine_ls_extinction_method none
_refine_ls_goodness_of_fit_ref 0.982
_refine_ls_hydrogen_treatment constr
_refine_ls_matrix_type full
_refine_ls_number_parameters 375
_refine_ls_number_reflns 6515
_refine_ls_number_restraints 0
_refine_ls_restrained_S_all 0.982
_refine_ls_R_factor_all 0.0667
_refine_ls_R_factor_gt 0.0456
_refine_ls_shift/su_max 0.001
_refine_ls_shift/su_mean 0.000
_refine_ls_structure_factor_coef Fsqd
_refine_ls_weighting_details 'calc w=1/[\s^2^(Fo^2^)+(0.0594P)^2^+0.0000P] where P=(Fo^2^+2Fc^2^)/3'
_refine_ls_weighting_scheme calc
_refine_ls_wR_factor_gt 0.1040
_refine_ls_wR_factor_ref 0.1087
_reflns_number_gt 4846
_reflns_number_total 6515
_reflns_threshold_expression >2sigma(I)
_cod_data_source_file b610792c.txt
_cod_data_source_block xmh171
_cod_depositor_comments
;
The following automatic conversions were performed:

'_refine_ls_hydrogen_treatment' value 'constrained' was replaced with
the value 'constr' as specified in the replacement file
'src/cod-tools/trunk/data/replacement-values/replacement_values.lst'.

Automatic conversion script
Id: cif_fix_values 5376 2017-05-30 11:51:03Z andrius 
;
_cod_original_cell_volume 3087.5(7)
_cod_database_code 7007811

loop_
_symmetry_equiv_pos_as_xyz
'x, y, z'
'-x+1/2, -y, z+1/2'
'-x, y+1/2, -z+1/2'
'x+1/2, -y+1/2, -z'

loop_
_atom_site_label
_atom_site_type_symbol
_atom_site_fract_x
_atom_site_fract_y
_atom_site_fract_z
_atom_site_U_iso_or_equiv
_atom_site_adp_type
_atom_site_occupancy
_atom_site_symmetry_multiplicity
_atom_site_calc_flag
_atom_site_refinement_flags
_atom_site_disorder_assembly
_atom_site_disorder_group
C1 C 0.5212(3) 0.4807(4) 0.76459(15) 0.0243(8) Uani 1 1 d . . .
C2 C 0.4619(3) 0.4732(4) 0.71269(16) 0.0301(8) Uani 1 1 d . . .
H2 H 0.5049 0.4882 0.6780 0.036 Uiso 1 1 calc R . .
C3 C 0.3396(4) 0.4437(3) 0.71078(17) 0.0324(10) Uani 1 1 d . . .
H3 H 0.2974 0.4411 0.6750 0.039 Uiso 1 1 calc R . .
C4 C 0.2804(4) 0.4184(4) 0.76058(17) 0.0313(10) Uani 1 1 d . . .
H4 H 0.1980 0.3937 0.7597 0.038 Uiso 1 1 calc R . .
C5 C 0.3412(3) 0.4291(3) 0.81252(16) 0.0271(9) Uani 1 1 d . . .
C6 C 0.6577(3) 0.5114(3) 0.76694(15) 0.0276(9) Uani 1 1 d . . .
C7 C 0.7310(4) 0.4141(4) 0.79209(17) 0.0336(10) Uani 1 1 d . . .
H7A H 0.8147 0.4400 0.8011 0.040 Uiso 1 1 calc R . .
H7B H 0.7383 0.3568 0.7620 0.040 Uiso 1 1 calc R . .
C8 C 0.6787(4) 0.6177(4) 0.80217(17) 0.0319(10) Uani 1 1 d . . .
H8A H 0.6167 0.6726 0.7903 0.038 Uiso 1 1 calc R . .
H8B H 0.7601 0.6477 0.7920 0.038 Uiso 1 1 calc R . .
C9 C 0.7082(3) 0.5327(4) 0.70612(17) 0.0379(10) Uani 1 1 d . . .
H9A H 0.6670 0.5966 0.6893 0.057 Uiso 1 1 calc R . .
H9B H 0.6935 0.4681 0.6819 0.057 Uiso 1 1 calc R . .
H9C H 0.7964 0.5468 0.7084 0.057 Uiso 1 1 calc R . .
C10 C 0.2767(3) 0.4045(4) 0.86925(16) 0.0306(9) Uani 1 1 d . . .
C11 C 0.3579(4) 0.3298(4) 0.90692(18) 0.0348(10) Uani 1 1 d . . .
H11A H 0.3646 0.2571 0.8890 0.052 Uiso 1 1 calc R . .
H11B H 0.3212 0.3224 0.9452 0.052 Uiso 1 1 calc R . .
H11C H 0.4396 0.3624 0.9105 0.052 Uiso 1 1 calc R . .
C12 C 0.2481(3) 0.5118(4) 0.90061(17) 0.0349(10) Uani 1 1 d . . .
H12A H 0.2147 0.4949 0.9392 0.042 Uiso 1 1 calc R . .
H12B H 0.1848 0.5526 0.8789 0.042 Uiso 1 1 calc R . .
C13 C 0.1549(4) 0.3432(4) 0.86101(19) 0.0427(12) Uani 1 1 d . . .
H13A H 0.0994 0.3883 0.8378 0.064 Uiso 1 1 calc R . .
H13B H 0.1177 0.3290 0.8987 0.064 Uiso 1 1 calc R . .
H13C H 0.1700 0.2733 0.8413 0.064 Uiso 1 1 calc R . .
C14 C 0.5898(4) 0.2301(4) 0.82727(19) 0.0393(11) Uani 1 1 d . . .
H14A H 0.6478 0.1881 0.8038 0.059 Uiso 1 1 calc R . .
H14B H 0.5210 0.2538 0.8032 0.059 Uiso 1 1 calc R . .
H14C H 0.5593 0.1837 0.8587 0.059 Uiso 1 1 calc R . .
C15 C 0.7973(4) 0.2809(4) 0.8895(2) 0.0452(12) Uani 1 1 d . . .
H15A H 0.7684 0.2221 0.9150 0.068 Uiso 1 1 calc R . .
H15B H 0.8453 0.3339 0.9119 0.068 Uiso 1 1 calc R . .
H15C H 0.8486 0.2495 0.8591 0.068 Uiso 1 1 calc R . .
C16 C 0.8283(4) 0.5810(4) 0.90227(18) 0.0419(11) Uani 1 1 d . . .
H16A H 0.8540 0.5064 0.8920 0.063 Uiso 1 1 calc R . .
H16B H 0.8349 0.5908 0.9441 0.063 Uiso 1 1 calc R . .
H16C H 0.8812 0.6344 0.8828 0.063 Uiso 1 1 calc R . .
C17 C 0.6527(4) 0.7426(4) 0.90628(18) 0.0399(11) Uani 1 1 d . . .
H17A H 0.7239 0.7865 0.8949 0.060 Uiso 1 1 calc R . .
H17B H 0.6458 0.7419 0.9484 0.060 Uiso 1 1 calc R . .
H17C H 0.5785 0.7747 0.8896 0.060 Uiso 1 1 calc R . .
C18 C 0.3611(4) 0.6997(4) 0.85147(18) 0.0382(11) Uani 1 1 d . . .
H18A H 0.2732 0.7097 0.8447 0.057 Uiso 1 1 calc R . .
H18B H 0.4002 0.6739 0.8160 0.057 Uiso 1 1 calc R . .
H18C H 0.3975 0.7698 0.8631 0.057 Uiso 1 1 calc R . .
C19 C 0.3524(4) 0.6796(4) 0.97217(18) 0.0426(12) Uani 1 1 d . . .
H19A H 0.4197 0.7314 0.9786 0.064 Uiso 1 1 calc R . .
H19B H 0.3447 0.6309 1.0056 0.064 Uiso 1 1 calc R . .
H19C H 0.2759 0.7203 0.9668 0.064 Uiso 1 1 calc R . .
C20 C 0.4699(4) 0.4015(5) 1.03343(17) 0.0431(11) Uani 1 1 d . . .
H20A H 0.4915 0.4112 1.0741 0.065 Uiso 1 1 calc R . .
H20B H 0.4667 0.3229 1.0243 0.065 Uiso 1 1 calc R . .
H20C H 0.3897 0.4346 1.0261 0.065 Uiso 1 1 calc R . .
C21 C 0.7160(4) 0.3905(5) 1.0126(2) 0.0538(15) Uani 1 1 d . . .
H21A H 0.7887 0.4153 0.9916 0.081 Uiso 1 1 calc R . .
H21B H 0.7028 0.3121 1.0052 0.081 Uiso 1 1 calc R . .
H21C H 0.7281 0.4023 1.0540 0.081 Uiso 1 1 calc R . .
P1 P 0.66641(9) 0.35030(10) 0.85727(5) 0.0292(3) Uani 1 1 d . . .
P2 P 0.67102(10) 0.60213(10) 0.88008(4) 0.0300(2) Uani 1 1 d . . .
P3 P 0.38387(9) 0.59836(10) 0.90844(4) 0.0291(2) Uani 1 1 d . . .
P4 P 0.58406(9) 0.46751(11) 0.98862(5) 0.0337(3) Uani 1 1 d . . .
Fe1 Fe 0.53619(5) 0.47551(5) 0.89648(2) 0.02452(14) Uani 1 1 d . . .
N1 N 0.4612(3) 0.4620(3) 0.81492(12) 0.0238(7) Uani 1 1 d . . .
B1 B 0.0373(5) 0.6373(6) 0.7513(3) 0.063(2) Uani 1 1 d . . .
B2 B 0.5516(4) 0.0341(6) 0.9603(2) 0.0425(13) Uani 1 1 d . . .
F1 F 0.0101(2) 0.5525(3) 0.78601(14) 0.0668(9) Uani 1 1 d . . .
F2 F 0.1563(3) 0.6678(3) 0.75528(14) 0.0701(9) Uani 1 1 d . . .
F3 F 0.0222(4) 0.5971(5) 0.69318(15) 0.127(2) Uani 1 1 d . . .
F4 F -0.0435(3) 0.7206(3) 0.75954(19) 0.0937(13) Uani 1 1 d . . .
F5 F 0.5472(4) 0.1338(4) 0.9837(2) 0.1284(18) Uani 1 1 d . . .
F6 F 0.6663(3) 0.0157(3) 0.93836(13) 0.0722(9) Uani 1 1 d . . .
F7 F 0.5304(3) -0.0437(5) 1.00177(14) 0.1128(18) Uani 1 1 d . . .
F8 F 0.4670(2) 0.0237(4) 0.91798(11) 0.0818(12) Uani 1 1 d . . .
O1 O 0.6031(3) 0.5861(3) 1.01640(13) 0.0487(8) Uani 1 1 d . . .
C22 C 0.6370(9) 0.5930(8) 1.0780(3) 0.128(3) Uani 1 1 d . . .
H22A H 0.7160 0.6325 1.0809 0.153 Uiso 1 1 calc R . .
H22B H 0.6506 0.5174 1.0924 0.153 Uiso 1 1 calc R . .
C23 C 0.5444(8) 0.6502(13) 1.1186(5) 0.266(10) Uani 1 1 d . . .
H23A H 0.5864 0.6738 1.1538 0.400 Uiso 1 1 calc R . .
H23B H 0.4789 0.5987 1.1285 0.400 Uiso 1 1 calc R . .
H23C H 0.5094 0.7144 1.0991 0.400 Uiso 1 1 calc R . .

loop_
_atom_site_aniso_label
_atom_site_aniso_U_11
_atom_site_aniso_U_22
_atom_site_aniso_U_33
_atom_site_aniso_U_23
_atom_site_aniso_U_13
_atom_site_aniso_U_12
C1 0.0262(18) 0.0209(19) 0.0257(19) 0.0006(18) 0.0041(15) 0.0009(19)
C2 0.0321(19) 0.032(2) 0.0260(18) 0.001(2) 0.0034(16) -0.001(2)
C3 0.037(2) 0.032(3) 0.028(2) -0.0025(19) -0.0065(18) 0.006(2)
C4 0.0270(19) 0.032(2) 0.035(2) -0.005(2) -0.0002(17) -0.0001(19)
C5 0.0203(18) 0.028(2) 0.033(2) 0.0039(19) -0.0008(16) 0.0021(18)
C6 0.0259(18) 0.028(2) 0.030(2) 0.0039(19) 0.0017(16) -0.0015(19)
C7 0.025(2) 0.041(3) 0.035(2) -0.003(2) 0.0031(17) -0.001(2)
C8 0.031(2) 0.032(3) 0.033(2) 0.008(2) 0.0024(17) -0.004(2)
C9 0.035(2) 0.044(3) 0.034(2) 0.004(2) 0.0088(17) -0.004(2)
C10 0.0275(19) 0.039(3) 0.025(2) 0.003(2) 0.0015(15) -0.002(2)
C11 0.030(2) 0.035(3) 0.039(2) 0.009(2) 0.0015(18) -0.0090(19)
C12 0.0256(18) 0.047(3) 0.032(2) -0.002(2) 0.0035(16) 0.001(2)
C13 0.027(2) 0.059(3) 0.042(2) 0.008(3) 0.0017(19) -0.005(2)
C14 0.036(2) 0.031(3) 0.051(3) -0.001(2) 0.007(2) 0.000(2)
C15 0.040(2) 0.048(3) 0.048(3) 0.015(3) 0.003(2) 0.011(2)
C16 0.032(2) 0.052(3) 0.042(2) 0.005(2) -0.010(2) -0.008(2)
C17 0.054(2) 0.034(3) 0.032(2) -0.001(2) -0.007(2) -0.007(2)
C18 0.039(2) 0.039(3) 0.036(2) 0.002(2) -0.0009(19) 0.008(2)
C19 0.047(3) 0.049(3) 0.032(2) -0.011(2) -0.002(2) 0.012(2)
C20 0.048(3) 0.056(3) 0.026(2) 0.007(2) 0.0040(19) -0.001(3)
C21 0.042(3) 0.080(4) 0.039(3) 0.016(3) -0.010(2) 0.012(3)
P1 0.0258(5) 0.0276(6) 0.0343(5) 0.0066(5) 0.0010(4) 0.0031(5)
P2 0.0299(5) 0.0303(6) 0.0298(5) 0.0055(5) -0.0040(4) -0.0044(5)
P3 0.0321(5) 0.0316(6) 0.0236(5) -0.0013(5) -0.0003(4) 0.0053(5)
P4 0.0315(5) 0.0412(7) 0.0285(5) 0.0081(6) -0.0055(4) -0.0003(6)
Fe1 0.0236(3) 0.0258(3) 0.0241(3) 0.0041(3) -0.0013(2) 0.0003(3)
N1 0.0239(14) 0.0233(18) 0.0241(15) 0.0032(15) 0.0020(12) 0.0019(16)
B1 0.033(3) 0.076(5) 0.081(5) 0.033(4) -0.008(3) -0.003(3)
B2 0.035(3) 0.061(4) 0.031(2) -0.003(3) -0.001(2) 0.002(3)
F1 0.0557(17) 0.067(2) 0.077(2) 0.0322(19) 0.0104(15) -0.0057(16)
F2 0.0387(15) 0.080(2) 0.092(2) 0.017(2) -0.0025(15) -0.0179(17)
F3 0.109(3) 0.214(6) 0.057(2) 0.004(3) -0.006(2) -0.061(4)
F4 0.058(2) 0.076(3) 0.147(4) 0.037(3) -0.003(2) 0.020(2)
F5 0.117(3) 0.108(4) 0.159(4) -0.083(3) -0.028(3) 0.028(3)
F6 0.0455(15) 0.078(2) 0.093(2) 0.013(2) 0.0181(15) -0.0023(17)
F7 0.067(2) 0.204(5) 0.067(2) 0.069(3) -0.0109(17) -0.045(3)
F8 0.0594(17) 0.155(4) 0.0308(13) -0.012(2) -0.0086(13) 0.002(2)
O1 0.062(2) 0.048(2) 0.0359(16) 0.0027(17) -0.0171(15) -0.0120(19)
C22 0.191(9) 0.105(6) 0.087(5) -0.007(5) -0.058(6) -0.042(7)
C23 0.111(7) 0.41(2) 0.280(15) -0.305(16) -0.060(8) 0.091(10)

loop_
_atom_type_symbol
_atom_type_description
_atom_type_scat_dispersion_real
_atom_type_scat_dispersion_imag
_atom_type_scat_source
C C 0.0033 0.0016 'International Tables Vol C Tables 4.2.6.8 and 6.1.1.4'
H H 0.0000 0.0000 'International Tables Vol C Tables 4.2.6.8 and 6.1.1.4'
P P 0.1023 0.0942 'International Tables Vol C Tables 4.2.6.8 and 6.1.1.4'
Fe Fe 0.3463 0.8444 'International Tables Vol C Tables 4.2.6.8 and 6.1.1.4'
N N 0.0061 0.0033 'International Tables Vol C Tables 4.2.6.8 and 6.1.1.4'
B B 0.0013 0.0007 'International Tables Vol C Tables 4.2.6.8 and 6.1.1.4'
F F 0.0171 0.0103 'International Tables Vol C Tables 4.2.6.8 and 6.1.1.4'
O O 0.0106 0.0060 'International Tables Vol C Tables 4.2.6.8 and 6.1.1.4'

loop_
_geom_angle_atom_site_label_1
_geom_angle_atom_site_label_2
_geom_angle_atom_site_label_3
_geom_angle
_geom_angle_site_symmetry_1
_geom_angle_site_symmetry_3
_geom_angle_publ_flag
N1 C1 C2 121.1(3) . . ?
N1 C1 C6 118.6(3) . . ?
C2 C1 C6 120.3(3) . . ?
C1 C2 C3 120.1(4) . . ?
C4 C3 C2 119.4(4) . . ?
C3 C4 C5 119.5(4) . . ?
N1 C5 C4 121.4(3) . . ?
N1 C5 C10 117.6(3) . . ?
C4 C5 C10 120.9(3) . . ?
C9 C6 C1 110.9(3) . . ?
C9 C6 C7 106.8(3) . . ?
C1 C6 C7 109.2(3) . . ?
C9 C6 C8 107.0(3) . . ?
C1 C6 C8 111.4(3) . . ?
C7 C6 C8 111.4(3) . . ?
C6 C7 P1 115.8(3) . . ?
C6 C8 P2 115.5(3) . . ?
C5 C10 C12 109.8(4) . . ?
C5 C10 C13 112.8(3) . . ?
C12 C10 C13 107.3(3) . . ?
C5 C10 C11 109.9(3) . . ?
C12 C10 C11 110.6(3) . . ?
C13 C10 C11 106.4(3) . . ?
C10 C12 P3 111.9(3) . . ?
C15 P1 C14 98.4(2) . . ?
C15 P1 C7 103.4(2) . . ?
C14 P1 C7 101.6(2) . . ?
C15 P1 Fe1 129.54(17) . . ?
C14 P1 Fe1 113.75(14) . . ?
C7 P1 Fe1 106.64(15) . . ?
C16 P2 C8 104.7(2) . . ?
C16 P2 C17 98.2(2) . . ?
C8 P2 C17 103.8(2) . . ?
C16 P2 Fe1 119.62(17) . . ?
C8 P2 Fe1 106.27(14) . . ?
C17 P2 Fe1 122.21(15) . . ?
C19 P3 C18 101.4(2) . . ?
C19 P3 C12 104.0(2) . . ?
C18 P3 C12 101.9(2) . . ?
C19 P3 Fe1 127.02(16) . . ?
C18 P3 Fe1 117.35(15) . . ?
C12 P3 Fe1 101.82(14) . . ?
O1 P4 C21 103.9(2) . . ?
O1 P4 C20 105.0(2) . . ?
C21 P4 C20 98.2(2) . . ?
O1 P4 Fe1 112.56(12) . . ?
C21 P4 Fe1 120.73(17) . . ?
C20 P4 Fe1 114.41(15) . . ?
N1 Fe1 P2 99.51(9) . . ?
N1 Fe1 P4 168.01(10) . . ?
P2 Fe1 P4 92.33(5) . . ?
N1 Fe1 P3 82.70(9) . . ?
P2 Fe1 P3 92.99(5) . . ?
P4 Fe1 P3 94.87(4) . . ?
N1 Fe1 P1 80.12(9) . . ?
P2 Fe1 P1 88.89(5) . . ?
P4 Fe1 P1 102.14(5) . . ?
P3 Fe1 P1 162.79(4) . . ?
C1 N1 C5 118.4(3) . . ?
C1 N1 Fe1 125.6(2) . . ?
C5 N1 Fe1 116.0(2) . . ?
F1 B1 F2 112.5(5) . . ?
F1 B1 F4 110.2(5) . . ?
F2 B1 F4 114.2(6) . . ?
F1 B1 F3 106.0(6) . . ?
F2 B1 F3 105.4(5) . . ?
F4 B1 F3 108.0(5) . . ?
F5 B2 F8 110.9(5) . . ?
F5 B2 F7 109.7(5) . . ?
F8 B2 F7 109.2(5) . . ?
F5 B2 F6 109.6(5) . . ?
F8 B2 F6 109.8(4) . . ?
F7 B2 F6 107.6(5) . . ?
C22 O1 P4 118.4(4) . . ?
O1 C22 C23 116.8(8) . . ?

loop_
_geom_bond_atom_site_label_1
_geom_bond_atom_site_label_2
_geom_bond_distance
_geom_bond_site_symmetry_2
_geom_bond_publ_flag
C1 N1 1.359(4) . ?
C1 C2 1.371(5) . ?
C1 C6 1.539(5) . ?
C2 C3 1.385(6) . ?
C3 C4 1.360(6) . ?
C4 C5 1.383(5) . ?
C5 N1 1.372(5) . ?
C5 C10 1.523(5) . ?
C6 C9 1.538(5) . ?
C6 C7 1.545(6) . ?
C6 C8 1.548(6) . ?
C7 P1 1.842(4) . ?
C8 P2 1.821(4) . ?
C10 C12 1.528(6) . ?
C10 C13 1.538(6) . ?
C10 C11 1.542(6) . ?
C12 P3 1.828(4) . ?
C14 P1 1.824(5) . ?
C15 P1 1.822(4) . ?
C16 P2 1.813(4) . ?
C17 P2 1.825(5) . ?
C18 P3 1.825(4) . ?
C19 P3 1.812(4) . ?
C20 P4 1.813(4) . ?
C21 P4 1.808(5) . ?
P1 Fe1 2.2750(13) . ?
P2 Fe1 2.1657(12) . ?
P3 Fe1 2.2545(12) . ?
P4 O1 1.594(4) . ?
P4 Fe1 2.2044(12) . ?
Fe1 N1 2.070(3) . ?
B1 F1 1.342(7) . ?
B1 F2 1.355(6) . ?
B1 F4 1.358(8) . ?
B1 F3 1.445(9) . ?
B2 F5 1.330(7) . ?
B2 F8 1.356(6) . ?
B2 F7 1.371(7) . ?
B2 F6 1.371(6) . ?
O1 C22 1.480(7) . ?
C22 C23 1.547(11) . ?
